data_2221338
loop_
_publ_author_name
'Gao, Qiong'
'Zhao, Qing-xia'
'Wang, Pu-hai'

_publ_section_title
;
 <i>O</i>,<i>O</i>'-Diethyl
 {(<i>Z</i>)-[(2-chlorophenyl)(cyano)methylene]aminooxy}thiophosphonate
;
_journal_coeditor_code FB2135
_journal_issue 4
_journal_name_full 'Acta Crystallographica Section E'
_journal_page_first o673
_journal_paper_doi 10.1107/S160053680900693X
_journal_volume 65
_journal_year 2009
_chemical_formula_iupac 'C12 H14 Cl N2 O3 P S'
_chemical_formula_moiety 'C12 H14 Cl N2 O3 P S'
_chemical_formula_sum 'C12 H14 Cl N2 O3 P S'
_chemical_formula_weight 332.73
_chemical_melting_point 341.5
_chemical_name_common Chlorphoxim
_chemical_name_systematic
;
<i>O</i>,<i>O</i>'-Diethyl
{(<i>Z</i>)-[(2-chlorophenyl)(cyano)methylene]aminooxy}thiophosphonate
;
_space_group_IT_number 14
_symmetry_cell_setting monoclinic
_symmetry_space_group_name_Hall '-P 2ybc'
_symmetry_space_group_name_H-M 'P 1 21/c 1'
_atom_sites_solution_hydrogens difmap
_atom_sites_solution_primary direct
_atom_sites_solution_secondary difmap
_audit_creation_method SHELXL-97
_cell_angle_alpha 90.00
_cell_angle_beta 110.11(3)
_cell_angle_gamma 90.00
_cell_formula_units_Z 4
_cell_length_a 10.518(2)
_cell_length_b 20.215(4)
_cell_length_c 7.9650(16)
_cell_measurement_reflns_used 25
_cell_measurement_temperature 293(2)
_cell_measurement_theta_max 13.0
_cell_measurement_theta_min 9.0
_cell_volume 1590.3(6)
_computing_cell_refinement 'CAD-4 EXPRESS (Enraf--Nonius, 1994)'
_computing_data_collection 'CAD-4 EXPRESS (Enraf--Nonius, 1994)'
_computing_data_reduction 'XCAD4 (Harms & Wocadlo, 1995)'
_computing_molecular_graphics 'SHELXTL (Sheldrick, 2008)'
_computing_publication_material 'SHELXS97 (Sheldrick, 2008)'
_computing_structure_refinement 'SHELXL97 (Sheldrick, 2008)'
_computing_structure_solution 'SHELXS97 (Sheldrick, 2008)'
_diffrn_ambient_temperature 293(2)
_diffrn_measured_fraction_theta_full 0.997
_diffrn_measured_fraction_theta_max 0.997
_diffrn_measurement_device_type 'Enraf--Nonius CAD-4'
_diffrn_measurement_method \w/2\q
_diffrn_radiation_monochromator graphite
_diffrn_radiation_source 'fine-focus sealed tube'
_diffrn_radiation_type MoK\a
_diffrn_radiation_wavelength 0.71073
_diffrn_reflns_av_R_equivalents 0.0000
_diffrn_reflns_av_sigmaI/netI 0.0357
_diffrn_reflns_limit_h_max 11
_diffrn_reflns_limit_h_min -12
_diffrn_reflns_limit_k_max 24
_diffrn_reflns_limit_k_min 0
_diffrn_reflns_limit_l_max 9
_diffrn_reflns_limit_l_min 0
_diffrn_reflns_number 2889
_diffrn_reflns_theta_full 25.31
_diffrn_reflns_theta_max 25.31
_diffrn_reflns_theta_min 2.01
_diffrn_standards_decay_% 1.0
_diffrn_standards_interval_time 120
_diffrn_standards_number 3
_exptl_absorpt_coefficient_mu 0.479
_exptl_absorpt_correction_T_max 0.9537
_exptl_absorpt_correction_T_min 0.8697
_exptl_absorpt_correction_type psi-scan
_exptl_absorpt_process_details '(North <i>et al.</i>,  1968)'
_exptl_crystal_colour colourless
_exptl_crystal_density_diffrn 1.390
_exptl_crystal_density_method 'not measured'
_exptl_crystal_description block
_exptl_crystal_F_000 688
_exptl_crystal_size_max 0.30
_exptl_crystal_size_mid 0.20
_exptl_crystal_size_min 0.10
_refine_diff_density_max 0.306
_refine_diff_density_min -0.385
_refine_ls_extinction_method none
_refine_ls_goodness_of_fit_ref 1.091
_refine_ls_hydrogen_treatment constr
_refine_ls_matrix_type full
_refine_ls_number_parameters 183
_refine_ls_number_reflns 2889
_refine_ls_number_restraints 0
_refine_ls_restrained_S_all 1.091
_refine_ls_R_factor_all 0.0918
_refine_ls_R_factor_gt 0.0613
_refine_ls_shift/su_max 0.000
_refine_ls_shift/su_mean 0.000
_refine_ls_structure_factor_coef Fsqd
_refine_ls_weighting_details 'calc w=1/[\s^2^(Fo^2^)+(0.0957P)^2^+1.1623P] where P=(Fo^2^+2Fc^2^)/3'
_refine_ls_weighting_scheme calc
_refine_ls_wR_factor_gt 0.1584
_refine_ls_wR_factor_ref 0.1915
_reflns_number_gt 1981
_reflns_number_total 2889
_reflns_threshold_expression I>2sigma(I)
_cod_data_source_file fb2135.cif
_cod_data_source_block I
_cod_original_sg_symbol_H-M 'P 21/c'
_cod_database_code 2221338
_cod_database_fobs_code 2221338

loop_
_symmetry_equiv_pos_as_xyz
'x, y, z'
'-x, y+1/2, -z+1/2'
'-x, -y, -z'
'x, -y-1/2, z-1/2'

loop_
_atom_site_type_symbol
_atom_site_label
_atom_site_fract_x
_atom_site_fract_y
_atom_site_fract_z
_atom_site_U_iso_or_equiv
_atom_site_adp_type
_atom_site_calc_flag
_atom_site_refinement_flags
_atom_site_occupancy
_atom_site_disorder_assembly
_atom_site_disorder_group
Cl Cl 0.9833(2) 0.10567(10) 1.4318(2) 0.1103(7) Uani d . 1 . .
S S 0.44401(12) 0.05415(6) 0.77933(17) 0.0620(4) Uani d . 1 . .
P P 0.49482(11) 0.14026(6) 0.73194(14) 0.0468(3) Uani d . 1 . .
O O1 0.3963(3) 0.19852(15) 0.7185(4) 0.0562(8) Uani d . 1 . .
O O2 0.5248(4) 0.15378(16) 0.5556(4) 0.0687(9) Uani d . 1 . .
O O3 0.6273(3) 0.16956(14) 0.8892(4) 0.0518(7) Uani d . 1 . .
N N1 0.7388(3) 0.12634(16) 0.9243(4) 0.0477(8) Uani d . 1 . .
N N2 0.8474(5) 0.2615(3) 1.2012(8) 0.0939(16) Uani d . 1 . .
C C1 0.2127(6) 0.2550(3) 0.7678(8) 0.0898(18) Uani d . 1 . .
H H1B 0.1664 0.2624 0.8511 0.135 Uiso calc R 1 . .
H H1C 0.1501 0.2376 0.6583 0.135 Uiso calc R 1 . .
H H1D 0.2493 0.2960 0.7441 0.135 Uiso calc R 1 . .
C C2 0.3231(5) 0.2074(3) 0.8440(7) 0.0690(13) Uani d . 1 . .
H H2A 0.3843 0.2236 0.9575 0.083 Uiso calc R 1 . .
H H2B 0.2864 0.1653 0.8645 0.083 Uiso calc R 1 . .
C C3 0.5814(7) 0.1315(3) 0.2996(7) 0.0884(18) Uani d . 1 . .
H H3A 0.6215 0.0996 0.2437 0.133 Uiso calc R 1 . .
H H3B 0.6290 0.1727 0.3118 0.133 Uiso calc R 1 . .
H H3C 0.4881 0.1379 0.2273 0.133 Uiso calc R 1 . .
C C4 0.5897(7) 0.1079(3) 0.4736(8) 0.0847(17) Uani d . 1 . .
H H4A 0.5460 0.0650 0.4623 0.102 Uiso calc R 1 . .
H H4B 0.6839 0.1027 0.5482 0.102 Uiso calc R 1 . .
C C5 0.8423(4) 0.2119(2) 1.1322(6) 0.0599(12) Uani d . 1 . .
C C6 0.8431(4) 0.14942(19) 1.0451(5) 0.0436(9) Uani d . 1 . .
C C7 0.9702(4) 0.1113(2) 1.0871(6) 0.0475(9) Uani d . 1 . .
C C8 1.0192(5) 0.0965(2) 0.9514(7) 0.0590(11) Uani d . 1 . .
H H8A 0.9715 0.1105 0.8356 0.071 Uiso calc R 1 . .
C C9 1.1372(5) 0.0612(3) 0.9845(9) 0.0759(15) Uani d . 1 . .
H H9A 1.1686 0.0512 0.8917 0.091 Uiso calc R 1 . .
C C10 1.2084(5) 0.0411(3) 1.1563(10) 0.0865(19) Uani d . 1 . .
H H10A 1.2885 0.0174 1.1797 0.104 Uiso calc R 1 . .
C C11 1.1627(6) 0.0554(3) 1.2906(9) 0.0836(17) Uani d . 1 . .
H H11A 1.2118 0.0420 1.4065 0.100 Uiso calc R 1 . .
C C12 1.0435(5) 0.0899(2) 1.2575(6) 0.0642(12) Uani d . 1 . .

loop_
_atom_site_aniso_label
_atom_site_aniso_U_11
_atom_site_aniso_U_22
_atom_site_aniso_U_33
_atom_site_aniso_U_12
_atom_site_aniso_U_13
_atom_site_aniso_U_23
Cl 0.1224(14) 0.1444(17) 0.0590(8) 0.0170(12) 0.0247(9) 0.0086(9)
S 0.0607(7) 0.0481(6) 0.0785(8) -0.0014(5) 0.0256(6) -0.0008(6)
P 0.0463(6) 0.0495(6) 0.0467(6) 0.0072(5) 0.0187(5) 0.0010(5)
O1 0.0543(16) 0.0572(18) 0.0650(18) 0.0168(14) 0.0309(14) 0.0129(14)
O2 0.084(2) 0.070(2) 0.063(2) 0.0186(18) 0.0395(18) 0.0105(16)
O3 0.0433(14) 0.0463(16) 0.0648(18) 0.0068(12) 0.0173(13) -0.0028(14)
N1 0.0452(18) 0.0482(19) 0.0533(19) 0.0053(15) 0.0216(16) 0.0008(15)
N2 0.077(3) 0.080(3) 0.124(4) -0.006(3) 0.035(3) -0.046(3)
C1 0.081(4) 0.111(5) 0.081(4) 0.041(4) 0.033(3) 0.001(3)
C2 0.079(3) 0.072(3) 0.065(3) 0.020(3) 0.036(3) 0.005(2)
C3 0.120(5) 0.096(4) 0.070(3) -0.002(4) 0.060(4) 0.004(3)
C4 0.106(4) 0.081(4) 0.078(4) 0.016(3) 0.045(3) -0.001(3)
C5 0.044(2) 0.068(3) 0.067(3) -0.004(2) 0.018(2) -0.014(2)
C6 0.048(2) 0.041(2) 0.042(2) -0.0015(16) 0.0155(17) -0.0039(16)
C7 0.041(2) 0.043(2) 0.058(2) -0.0001(17) 0.0169(18) 0.0001(19)
C8 0.056(3) 0.052(3) 0.075(3) -0.002(2) 0.031(2) -0.004(2)
C9 0.063(3) 0.059(3) 0.121(5) 0.001(2) 0.051(3) -0.010(3)
C10 0.053(3) 0.055(3) 0.142(6) 0.008(2) 0.020(3) -0.001(3)
C11 0.065(3) 0.070(3) 0.093(4) 0.005(3) -0.002(3) 0.009(3)
C12 0.062(3) 0.060(3) 0.062(3) 0.001(2) 0.010(2) -0.006(2)

loop_
_atom_type_symbol
_atom_type_description
_atom_type_scat_dispersion_real
_atom_type_scat_dispersion_imag
_atom_type_scat_source
C C 0.0033 0.0016 'International Tables Vol C Tables 4.2.6.8 and 6.1.1.4'
H H 0.0000 0.0000 'International Tables Vol C Tables 4.2.6.8 and 6.1.1.4'
N N 0.0061 0.0033 'International Tables Vol C Tables 4.2.6.8 and 6.1.1.4'
O O 0.0106 0.0060 'International Tables Vol C Tables 4.2.6.8 and 6.1.1.4'
P P 0.1023 0.0942 'International Tables Vol C Tables 4.2.6.8 and 6.1.1.4'
S S 0.1246 0.1234 'International Tables Vol C Tables 4.2.6.8 and 6.1.1.4'
Cl Cl 0.1484 0.1585 'International Tables Vol C Tables 4.2.6.8 and 6.1.1.4'

loop_
_geom_angle_atom_site_label_1
_geom_angle_atom_site_label_2
_geom_angle_atom_site_label_3
_geom_angle_site_symmetry_1
_geom_angle_site_symmetry_3
_geom_angle
_geom_angle_publ_flag
O1 P O2 . . 98.17(17) ?
O1 P O3 . . 98.71(16) ?
O2 P O3 . . 104.07(18) ?
O1 P S . . 118.96(13) ?
O2 P S . . 119.75(15) ?
O3 P S . . 113.90(12) ?
C2 O1 P . . 122.8(3) ?
C4 O2 P . . 124.7(3) ?
N1 O3 P . . 111.1(2) ?
C6 N1 O3 . . 111.4(3) ?
C2 C1 H1B . . 109.5 ?
C2 C1 H1C . . 109.5 ?
H1B C1 H1C . . 109.5 ?
C2 C1 H1D . . 109.5 ?
H1B C1 H1D . . 109.5 ?
H1C C1 H1D . . 109.5 ?
O1 C2 C1 . . 108.9(4) ?
O1 C2 H2A . . 109.9 ?
C1 C2 H2A . . 109.9 ?
O1 C2 H2B . . 109.9 ?
C1 C2 H2B . . 109.9 ?
H2A C2 H2B . . 108.3 ?
C4 C3 H3A . . 109.5 ?
C4 C3 H3B . . 109.5 ?
H3A C3 H3B . . 109.5 ?
C4 C3 H3C . . 109.5 ?
H3A C3 H3C . . 109.5 ?
H3B C3 H3C . . 109.5 ?
O2 C4 C3 . . 110.1(5) ?
O2 C4 H4A . . 109.6 ?
C3 C4 H4A . . 109.6 ?
O2 C4 H4B . . 109.6 ?
C3 C4 H4B . . 109.6 ?
H4A C4 H4B . . 108.2 ?
N2 C5 C6 . . 177.0(5) ?
N1 C6 C5 . . 122.6(4) ?
N1 C6 C7 . . 117.2(3) ?
C5 C6 C7 . . 120.1(4) ?
C12 C7 C8 . . 118.0(4) ?
C12 C7 C6 . . 122.8(4) ?
C8 C7 C6 . . 119.2(4) ?
C9 C8 C7 . . 121.1(5) ?
C9 C8 H8A . . 119.4 ?
C7 C8 H8A . . 119.4 ?
C8 C9 C10 . . 119.4(5) ?
C8 C9 H9A . . 120.3 ?
C10 C9 H9A . . 120.3 ?
C11 C10 C9 . . 120.3(5) ?
C11 C10 H10A . . 119.8 ?
C9 C10 H10A . . 119.8 ?
C10 C11 C12 . . 120.4(5) ?
C10 C11 H11A . . 119.8 ?
C12 C11 H11A . . 119.8 ?
C11 C12 C7 . . 120.7(5) ?
C11 C12 Cl . . 119.7(4) ?
C7 C12 Cl . . 119.6(4) ?

loop_
_geom_bond_atom_site_label_1
_geom_bond_atom_site_label_2
_geom_bond_site_symmetry_2
_geom_bond_distance
_geom_bond_publ_flag
Cl C12 . 1.743(5) ?
S P . 1.8966(16) ?
P O1 . 1.548(3) ?
P O2 . 1.566(3) ?
P O3 . 1.631(3) ?
O1 C2 . 1.467(5) ?
O2 C4 . 1.435(6) ?
O3 N1 . 1.412(4) ?
N1 C6 . 1.273(5) ?
N2 C5 . 1.136(6) ?
C1 C2 . 1.469(7) ?
C1 H1B . 0.9600 ?
C1 H1C . 0.9600 ?
C1 H1D . 0.9600 ?
C2 H2A . 0.9700 ?
C2 H2B . 0.9700 ?
C3 C4 . 1.440(7) ?
C3 H3A . 0.9600 ?
C3 H3B . 0.9600 ?
C3 H3C . 0.9600 ?
C4 H4A . 0.9700 ?
C4 H4B . 0.9700 ?
C5 C6 . 1.442(6) ?
C6 C7 . 1.478(5) ?
C7 C12 . 1.380(6) ?
C7 C8 . 1.381(6) ?
C8 C9 . 1.376(7) ?
C8 H8A . 0.9300 ?
C9 C10 . 1.377(9) ?
C9 H9A . 0.9300 ?
C10 C11 . 1.347(9) ?
C10 H10A . 0.9300 ?
C11 C12 . 1.378(7) ?
C11 H11A . 0.9300 ?

loop_
_geom_hbond_atom_site_label_D
_geom_hbond_atom_site_label_H
_geom_hbond_atom_site_label_A
_geom_hbond_site_symmetry_A
_geom_hbond_distance_DH
_geom_hbond_distance_HA
_geom_hbond_distance_DA
_geom_hbond_angle_DHA
C2 H2A O1 4_566 0.97 2.58 3.396(6) 142.4

loop_
_geom_torsion_atom_site_label_1
_geom_torsion_atom_site_label_2
_geom_torsion_atom_site_label_3
_geom_torsion_atom_site_label_4
_geom_torsion_site_symmetry_1
_geom_torsion_site_symmetry_2
_geom_torsion_site_symmetry_3
_geom_torsion_site_symmetry_4
_geom_torsion
_geom_torsion_publ_flag
O2 P O1 C2 . . . . 174.0(4) ?
O3 P O1 C2 . . . . -80.3(4) ?
S P O1 C2 . . . . 43.2(4) ?
O1 P O2 C4 . . . . -166.5(4) ?
O3 P O2 C4 . . . . 92.3(5) ?
S P O2 C4 . . . . -36.3(5) ?
O1 P O3 N1 . . . . -177.2(2) ?
O2 P O3 N1 . . . . -76.5(3) ?
S P O3 N1 . . . . 55.7(3) ?
P O3 N1 C6 . . . . 179.0(3) ?
P O1 C2 C1 . . . . -164.6(4) ?
P O2 C4 C3 . . . . 170.6(4) ?
O3 N1 C6 C5 . . . . 0.4(5) ?
O3 N1 C6 C7 . . . . -176.0(3) ?
N1 C6 C7 C12 . . . . -124.7(5) ?
C5 C6 C7 C12 . . . . 58.7(6) ?
N1 C6 C7 C8 . . . . 55.6(5) ?
C5 C6 C7 C8 . . . . -120.9(5) ?
C12 C7 C8 C9 . . . . 0.2(7) ?
C6 C7 C8 C9 . . . . 179.9(4) ?
C7 C8 C9 C10 . . . . -0.7(7) ?
C8 C9 C10 C11 . . . . 0.2(8) ?
C9 C10 C11 C12 . . . . 0.6(9) ?
C10 C11 C12 C7 . . . . -1.1(8) ?
C10 C11 C12 Cl . . . . 177.9(5) ?
C8 C7 C12 C11 . . . . 0.7(7) ?
C6 C7 C12 C11 . . . . -179.0(4) ?
C8 C7 C12 Cl . . . . -178.3(3) ?
C6 C7 C12 Cl . . . . 2.0(6) ?

loop_
_cod_related_entry_id
_cod_related_entry_database
_cod_related_entry_code
1 ChemSpider 7844758
